data_4303746
loop_
_publ_author_name
'Dirk F.-J. Piesik'
'Peter Haack'
'Sjoerd Harder'
'Christian Limberg'

_publ_section_title
;
Peculiar Binding Modes of a Ligand with Two Adjacent \b-Diiminato Binding
Sites in Alkali and Alkaline-Earth Metal Chemistry
;
_journal_name_full 'Inorganic Chemistry'
_journal_page_first 11259
_journal_page_last 11264
_journal_paper_doi 10.1021/ic9017536
_journal_volume 48
_journal_year 2009
_chemical_formula_moiety 'C65 H76 Ca N4 O2'
_chemical_formula_sum 'C65 H76 Ca N4 O2'
_chemical_formula_weight 985.38
_chemical_name_common Xanthdim-Ca.THF
_chemical_name_systematic
; 
 ? 
;
_space_group_IT_number 2
_symmetry_cell_setting triclinic
_symmetry_space_group_name_Hall '-P 1'
_symmetry_space_group_name_H-M 'P -1'
_atom_sites_solution_hydrogens geom
_atom_sites_solution_primary direct
_atom_sites_solution_secondary difmap
_audit_creation_method SHELXL-97
_cell_angle_alpha 106.18(2)
_cell_angle_beta 112.26(2)
_cell_angle_gamma 91.33(2)
_cell_formula_units_Z 2
_cell_length_a 13.414(2)
_cell_length_b 15.571(3)
_cell_length_c 15.920(3)
_cell_measurement_reflns_used 2000
_cell_measurement_temperature 180(2)
_cell_measurement_theta_max 25
_cell_measurement_theta_min 5
_cell_volume 2924.3(11)
_computing_cell_refinement 'IPDS2.87 (Stoe & Cie, 1997)'
_computing_data_collection 'IPDS2.87 (Stoe & Cie, 1997)'
_computing_data_reduction 'IPDS2.87 (Stoe & Cie, 1997)'
_computing_molecular_graphics 'DIAMOND (Brandenburg, 1999)'
_computing_publication_material 'SHELXL97 (Sheldrick, 1997)'
_computing_structure_refinement 'SHELXL97 (Sheldrick, 1997)'
_computing_structure_solution 'SHELXS97 (Sheldrick, 1990)'
_diffrn_ambient_temperature 180(2)
_diffrn_detector_area_resol_mean 6.667
_diffrn_measured_fraction_theta_full 0.936
_diffrn_measured_fraction_theta_max 0.936
_diffrn_measurement_device 'Stoe IPDS diffractometer'
_diffrn_measurement_method '\f-oscill.,\f-incr.=1.2\%,200 exposures'
_diffrn_radiation_monochromator 'planar graphite'
_diffrn_radiation_source 'fine-focus sealed X-ray tube'
_diffrn_radiation_type MoK\a
_diffrn_radiation_wavelength 0.71073
_diffrn_reflns_av_R_equivalents 0.0444
_diffrn_reflns_av_sigmaI/netI 0.0814
_diffrn_reflns_limit_h_max 16
_diffrn_reflns_limit_h_min -16
_diffrn_reflns_limit_k_max 18
_diffrn_reflns_limit_k_min -18
_diffrn_reflns_limit_l_max 19
_diffrn_reflns_limit_l_min -19
_diffrn_reflns_number 19563
_diffrn_reflns_theta_full 25.25
_diffrn_reflns_theta_max 25.25
_diffrn_reflns_theta_min 2.29
_diffrn_standards_decay_% 0
_diffrn_standards_interval_count 0
_diffrn_standards_interval_time 0
_diffrn_standards_number 0
_exptl_absorpt_coefficient_mu 0.152
_exptl_absorpt_correction_T_max 0.9879
_exptl_absorpt_correction_T_min 0.9760
_exptl_absorpt_correction_type refdelf
_exptl_absorpt_process_details
;
The correction was carried out by ABSCOR (Stoe, 1997), a modification of
DIFABS (Walker, N. & Stuart, D. (1983). Acta Cryst. A39, 158-166.
In contrary to DIFABS, ABSCOR loads F^2^ values instead of F ones.
;
_exptl_crystal_colour white
_exptl_crystal_density_diffrn 1.119
_exptl_crystal_density_method none
_exptl_crystal_description block
_exptl_crystal_F_000 1060
_exptl_crystal_size_max 0.16
_exptl_crystal_size_mid 0.12
_exptl_crystal_size_min 0.08
_refine_diff_density_max 0.521
_refine_diff_density_min -0.534
_refine_diff_density_rms 0.049
_refine_ls_extinction_method none
_refine_ls_goodness_of_fit_ref 0.891
_refine_ls_hydrogen_treatment constr
_refine_ls_matrix_type full
_refine_ls_number_parameters 665
_refine_ls_number_reflns 9896
_refine_ls_number_restraints 0
_refine_ls_restrained_S_all 0.891
_refine_ls_R_factor_all 0.0855
_refine_ls_R_factor_gt 0.0494
_refine_ls_shift/su_max 0.000
_refine_ls_shift/su_mean 0.000
_refine_ls_structure_factor_coef Fsqd
_refine_ls_weighting_details 'calc w=1/[\s^2^(Fo^2^)+(0.0765P)^2^] where P=(Fo^2^+2Fc^2^)/3'
_refine_ls_weighting_scheme calc
_refine_ls_wR_factor_gt 0.1205
_refine_ls_wR_factor_ref 0.1314
_reflns_number_gt 6149
_reflns_number_total 9896
_reflns_threshold_expression I>2sigma(I)
_cod_data_source_file ic9017536_si_003.cif
_cod_data_source_block d:\x-data\haack34
_cod_depositor_comments
;
The following automatic conversions were performed:
'_symmetry_cell_setting' value 'Triclinic' changed to 'triclinic'
according to '/home/saulius/struct/CIF-dictionaries/cif_core.dic'
dictionary named 'cif_core.dic' version 2.4.1 from 2010-06-29.

Automatic conversion script
Id: cif_fix_enum 1527 2010-12-29 10:47:43Z saulius 
;
_cod_original_cell_volume 2924.3(10)
_cod_database_code 4303746

loop_
_symmetry_equiv_pos_as_xyz
'x, y, z'
'-x, -y, -z'

loop_
_atom_site_label
_atom_site_type_symbol
_atom_site_fract_x
_atom_site_fract_y
_atom_site_fract_z
_atom_site_U_iso_or_equiv
_atom_site_adp_type
_atom_site_occupancy
_atom_site_symmetry_multiplicity
_atom_site_calc_flag
_atom_site_refinement_flags
_atom_site_disorder_assembly
_atom_site_disorder_group
C1 C 1.34977(19) 0.27984(16) 0.28876(16) 0.0218(5) Uani 1 1 d . . .
C2 C 1.29378(19) 0.19300(16) 0.26380(17) 0.0237(5) Uani 1 1 d . . .
C3 C 1.3561(2) 0.12489(16) 0.27778(18) 0.0282(6) Uani 1 1 d . . .
H3 H 1.3206 0.0659 0.2635 0.034 Uiso 1 1 calc R . .
C4 C 1.4705(2) 0.13983(16) 0.31245(19) 0.0292(6) Uani 1 1 d . . .
C5 C 1.5359(2) 0.06167(18) 0.3254(2) 0.0420(7) Uani 1 1 d . . .
C6 C 1.5052(3) 0.0162(3) 0.3881(3) 0.0751(12) Uani 1 1 d . . .
H6A H 1.4285 -0.0112 0.3551 0.090 Uiso 1 1 calc R . .
H6B H 1.5163 0.0615 0.4488 0.090 Uiso 1 1 calc R . .
H6C H 1.5510 -0.0308 0.4003 0.090 Uiso 1 1 calc R . .
C7 C 1.6584(3) 0.0929(3) 0.3769(4) 0.0817(13) Uani 1 1 d . . .
H7A H 1.6747 0.1358 0.4402 0.098 Uiso 1 1 calc R . .
H7B H 1.6830 0.1224 0.3398 0.098 Uiso 1 1 calc R . .
H7C H 1.6963 0.0406 0.3839 0.098 Uiso 1 1 calc R . .
C8 C 1.5096(4) -0.0073(3) 0.2295(3) 0.0932(15) Uani 1 1 d . . .
H8A H 1.5327 0.0200 0.1900 0.112 Uiso 1 1 calc R . .
H8B H 1.4309 -0.0277 0.1978 0.112 Uiso 1 1 calc R . .
H8C H 1.5479 -0.0590 0.2382 0.112 Uiso 1 1 calc R . .
C9 C 1.5200(2) 0.22622(16) 0.33025(18) 0.0271(6) Uani 1 1 d . . .
H9 H 1.5968 0.2367 0.3510 0.033 Uiso 1 1 calc R . .
C10 C 1.46197(19) 0.29798(15) 0.31909(16) 0.0215(5) Uani 1 1 d . . .
C11 C 1.51808(19) 0.39207(16) 0.33648(17) 0.0238(5) Uani 1 1 d . . .
C12 C 1.6069(2) 0.42738(18) 0.4393(2) 0.0360(7) Uani 1 1 d . . .
H12A H 1.6597 0.3848 0.4486 0.043 Uiso 1 1 calc R . .
H12B H 1.5731 0.4331 0.4851 0.043 Uiso 1 1 calc R . .
H12C H 1.6442 0.4866 0.4494 0.043 Uiso 1 1 calc R . .
C13 C 1.5700(2) 0.38487(18) 0.2645(2) 0.0393(7) Uani 1 1 d . . .
H13A H 1.6056 0.4447 0.2744 0.047 Uiso 1 1 calc R . .
H13B H 1.5135 0.3619 0.1995 0.047 Uiso 1 1 calc R . .
H13C H 1.6241 0.3434 0.2736 0.047 Uiso 1 1 calc R . .
C14 C 1.43612(18) 0.45799(15) 0.32343(16) 0.0203(5) Uani 1 1 d . . .
C15 C 1.46673(19) 0.54788(16) 0.33436(17) 0.0236(5) Uani 1 1 d . . .
H15 H 1.5407 0.5672 0.3489 0.028 Uiso 1 1 calc R . .
C16 C 1.3946(2) 0.61077(16) 0.32507(17) 0.0245(6) Uani 1 1 d . . .
C17 C 1.4353(2) 0.70826(17) 0.3369(2) 0.0336(6) Uani 1 1 d . . .
C18 C 1.5273(3) 0.7494(2) 0.4388(2) 0.0509(8) Uani 1 1 d . . .
H18A H 1.5864 0.7124 0.4467 0.061 Uiso 1 1 calc R . .
H18B H 1.4979 0.7504 0.4867 0.061 Uiso 1 1 calc R . .
H18C H 1.5555 0.8112 0.4470 0.061 Uiso 1 1 calc R . .
C19 C 1.4870(3) 0.7070(2) 0.2650(3) 0.0586(10) Uani 1 1 d . . .
H19A H 1.4321 0.6794 0.1999 0.070 Uiso 1 1 calc R . .
H19B H 1.5476 0.6717 0.2766 0.070 Uiso 1 1 calc R . .
H19C H 1.5140 0.7690 0.2730 0.070 Uiso 1 1 calc R . .
C20 C 1.3473(3) 0.7658(2) 0.3250(4) 0.0760(13) Uani 1 1 d . . .
H20A H 1.3775 0.8276 0.3353 0.091 Uiso 1 1 calc R . .
H20B H 1.3160 0.7661 0.3715 0.091 Uiso 1 1 calc R . .
H20C H 1.2905 0.7416 0.2602 0.091 Uiso 1 1 calc R . .
C21 C 1.28617(19) 0.58185(16) 0.30664(17) 0.0231(5) Uani 1 1 d . . .
H21 H 1.2360 0.6242 0.3021 0.028 Uiso 1 1 calc R . .
C22 C 1.25020(18) 0.49317(16) 0.29487(16) 0.0201(5) Uani 1 1 d . . .
C23 C 1.32621(18) 0.43289(15) 0.30039(16) 0.0197(5) Uani 1 1 d . . .
C24 C 1.13789(18) 0.45744(15) 0.27961(16) 0.0209(5) Uani 1 1 d . . .
C25 C 1.04629(19) 0.46461(16) 0.20197(16) 0.0220(5) Uani 1 1 d . . .
H25 H 1.0665 0.4604 0.1467 0.026 Uiso 1 1 calc R . .
C26 C 0.86243(19) 0.45075(17) 0.10112(17) 0.0263(6) Uani 1 1 d . . .
C27 C 0.7845(2) 0.49559(17) 0.12785(18) 0.0286(6) Uani 1 1 d . . .
C28 C 0.7013(2) 0.5248(2) 0.0605(2) 0.0408(7) Uani 1 1 d . . .
C29 C 0.6963(2) 0.5057(2) -0.0315(2) 0.0526(9) Uani 1 1 d . . .
H29 H 0.6391 0.5237 -0.0775 0.063 Uiso 1 1 calc R . .
C30 C 0.7721(3) 0.4613(3) -0.0571(2) 0.0558(9) Uani 1 1 d . . .
H30 H 0.7672 0.4490 -0.1205 0.067 Uiso 1 1 calc R . .
C31 C 0.8559(2) 0.4342(2) 0.00879(19) 0.0400(7) Uani 1 1 d . . .
H31 H 0.9090 0.4043 -0.0092 0.048 Uiso 1 1 calc R . .
C32 C 0.7941(3) 0.5145(2) 0.2291(2) 0.0484(8) Uani 1 1 d . . .
H32A H 0.7460 0.5584 0.2412 0.058 Uiso 1 1 calc R . .
H32B H 0.8695 0.5392 0.2736 0.058 Uiso 1 1 calc R . .
H32C H 0.7729 0.4583 0.2383 0.058 Uiso 1 1 calc R . .
C33 C 0.6202(3) 0.5783(3) 0.0893(3) 0.0677(10) Uani 1 1 d . . .
H33A H 0.5818 0.5427 0.1128 0.081 Uiso 1 1 calc R . .
H33B H 0.5677 0.5919 0.0339 0.081 Uiso 1 1 calc R . .
H33C H 0.6589 0.6349 0.1399 0.081 Uiso 1 1 calc R . .
C34 C 1.13538(19) 0.41861(15) 0.34928(16) 0.0209(5) Uani 1 1 d . . .
H34 H 1.2032 0.3909 0.3717 0.025 Uiso 1 1 calc R . .
C35 C 1.07030(19) 0.34015(16) 0.42845(16) 0.0234(5) Uani 1 1 d . . .
C36 C 0.9837(2) 0.34139(18) 0.45857(17) 0.0279(6) Uani 1 1 d . . .
C37 C 0.9945(2) 0.30817(19) 0.53495(19) 0.0354(7) Uani 1 1 d . . .
C38 C 1.0901(2) 0.2768(2) 0.5801(2) 0.0426(8) Uani 1 1 d . . .
H38 H 1.0972 0.2545 0.6316 0.051 Uiso 1 1 calc R . .
C39 C 1.1752(2) 0.2776(2) 0.5513(2) 0.0410(7) Uani 1 1 d . . .
H39 H 1.2405 0.2565 0.5833 0.049 Uiso 1 1 calc R . .
C40 C 1.1649(2) 0.30943(19) 0.47546(18) 0.0326(6) Uani 1 1 d . . .
H40 H 1.2234 0.3100 0.4558 0.039 Uiso 1 1 calc R . .
C41 C 0.8822(2) 0.3776(2) 0.4103(2) 0.0460(8) Uani 1 1 d . . .
H41A H 0.8918 0.4034 0.3639 0.055 Uiso 1 1 calc R . .
H41B H 0.8679 0.4246 0.4582 0.055 Uiso 1 1 calc R . .
H41C H 0.8207 0.3285 0.3774 0.055 Uiso 1 1 calc R . .
C42 C 0.9021(3) 0.3076(3) 0.5673(2) 0.0562(9) Uani 1 1 d . . .
H42A H 0.8340 0.2792 0.5119 0.067 Uiso 1 1 calc R . .
H42B H 0.8953 0.3698 0.5982 0.067 Uiso 1 1 calc R . .
H42C H 0.9170 0.2733 0.6128 0.067 Uiso 1 1 calc R . .
C43 C 1.17217(19) 0.17988(15) 0.21614(17) 0.0239(5) Uani 1 1 d . . .
C44 C 1.1323(2) 0.20319(15) 0.12994(17) 0.0238(6) Uani 1 1 d . . .
H44 H 1.1821 0.2562 0.1376 0.029 Uiso 1 1 calc R . .
C45 C 1.0182(2) 0.22631(17) -0.01108(17) 0.0269(6) Uani 1 1 d . . .
C46 C 0.9447(2) 0.16533(17) -0.09791(18) 0.0302(6) Uani 1 1 d . . .
C47 C 0.9357(2) 0.17904(19) -0.18443(19) 0.0365(7) Uani 1 1 d . . .
C48 C 0.9965(3) 0.2545(2) -0.1806(2) 0.0441(8) Uani 1 1 d . . .
H48 H 0.9900 0.2644 -0.2386 0.053 Uiso 1 1 calc R . .
C49 C 1.0662(2) 0.3158(2) -0.0946(2) 0.0419(7) Uani 1 1 d . . .
H49 H 1.1054 0.3678 -0.0940 0.050 Uiso 1 1 calc R . .
C50 C 1.0785(2) 0.30114(18) -0.01002(19) 0.0336(6) Uani 1 1 d . . .
H50 H 1.1281 0.3419 0.0490 0.040 Uiso 1 1 calc R . .
C51 C 0.8809(3) 0.0848(2) -0.0979(2) 0.0450(8) Uani 1 1 d . . .
H51A H 0.8032 0.0834 -0.1351 0.054 Uiso 1 1 calc R . .
H51B H 0.8929 0.0890 -0.0322 0.054 Uiso 1 1 calc R . .
H51C H 0.9049 0.0294 -0.1266 0.054 Uiso 1 1 calc R . .
C52 C 0.8665(3) 0.1108(2) -0.2792(2) 0.0521(8) Uani 1 1 d . . .
H52A H 0.7940 0.0963 -0.2813 0.063 Uiso 1 1 calc R . .
H52B H 0.9004 0.0557 -0.2873 0.063 Uiso 1 1 calc R . .
H52C H 0.8601 0.1360 -0.3307 0.063 Uiso 1 1 calc R . .
C53 C 1.1072(2) 0.13836(16) 0.25005(17) 0.0252(6) Uani 1 1 d . . .
H53 H 1.1414 0.1551 0.3213 0.030 Uiso 1 1 calc R . .
C54 C 0.9503(2) 0.07365(17) 0.25390(19) 0.0287(6) Uani 1 1 d . . .
C55 C 0.8726(2) -0.00149(17) 0.1880(2) 0.0354(7) Uani 1 1 d . . .
C56 C 0.8277(2) -0.05868(19) 0.2237(3) 0.0470(8) Uani 1 1 d . . .
C57 C 0.8602(3) -0.0389(2) 0.3218(3) 0.0562(10) Uani 1 1 d . . .
H57 H 0.8311 -0.0783 0.3455 0.067 Uiso 1 1 calc R . .
C58 C 0.9338(3) 0.0365(2) 0.3857(3) 0.0491(8) Uani 1 1 d . . .
H58 H 0.9532 0.0496 0.4523 0.059 Uiso 1 1 calc R . .
C59 C 0.9793(2) 0.09301(19) 0.3515(2) 0.0375(7) Uani 1 1 d . . .
H59A H 1.0302 0.1449 0.3950 0.045 Uiso 1 1 calc R . .
C60 C 0.8404(2) -0.0215(2) 0.0825(2) 0.0486(8) Uani 1 1 d . . .
H60A H 0.7613 -0.0249 0.0507 0.058 Uiso 1 1 calc R . .
H60B H 0.8623 -0.0793 0.0571 0.058 Uiso 1 1 calc R . .
H60C H 0.8767 0.0267 0.0710 0.058 Uiso 1 1 calc R . .
C61 C 0.7463(3) -0.1415(2) 0.1563(3) 0.0744(12) Uani 1 1 d . . .
H61A H 0.7787 -0.1808 0.1169 0.089 Uiso 1 1 calc R . .
H61B H 0.6811 -0.1231 0.1150 0.089 Uiso 1 1 calc R . .
H61C H 0.7263 -0.1743 0.1932 0.089 Uiso 1 1 calc R . .
C62 C 0.6961(3) 0.1783(2) 0.1424(3) 0.0558(9) Uani 1 1 d . . .
H62A H 0.6933 0.2160 0.2026 0.067 Uiso 1 1 calc R . .
H62B H 0.7265 0.1229 0.1525 0.067 Uiso 1 1 calc R . .
C63 C 0.5847(3) 0.1547(4) 0.0630(4) 0.1098(19) Uani 1 1 d . . .
H63A H 0.5744 0.0923 0.0201 0.132 Uiso 1 1 calc R . .
H63B H 0.5277 0.1597 0.0887 0.132 Uiso 1 1 calc R . .
C64 C 0.5806(3) 0.2217(4) 0.0114(4) 0.0973(16) Uani 1 1 d . . .
H64A H 0.5315 0.1961 -0.0570 0.117 Uiso 1 1 calc R . .
H64B H 0.5552 0.2772 0.0398 0.117 Uiso 1 1 calc R . .
C65 C 0.6916(3) 0.2406(3) 0.0230(3) 0.0886(15) Uani 1 1 d . . .
H65B H 0.7074 0.3034 0.0243 0.106 Uiso 1 1 calc R . .
H65A H 0.7039 0.1991 -0.0307 0.106 Uiso 1 1 calc R . .
Ca1 Ca 0.95252(4) 0.27098(3) 0.18630(3) 0.02496(14) Uani 1 1 d . . .
N1 N 0.94621(16) 0.42142(14) 0.17009(14) 0.0250(5) Uani 1 1 d . . .
N2 N 1.05322(15) 0.36679(13) 0.34569(13) 0.0219(4) Uani 1 1 d . . .
N3 N 1.03230(17) 0.21022(14) 0.07722(14) 0.0267(5) Uani 1 1 d . . .
N4 N 0.99869(16) 0.13045(14) 0.21828(15) 0.0271(5) Uani 1 1 d . . .
O1 O 1.28311(13) 0.34510(11) 0.28029(12) 0.0267(4) Uani 1 1 d . . .
O2 O 0.76145(16) 0.22782(15) 0.11258(16) 0.0521(6) Uani 1 1 d . . .

loop_
_atom_site_aniso_label
_atom_site_aniso_U_11
_atom_site_aniso_U_22
_atom_site_aniso_U_33
_atom_site_aniso_U_23
_atom_site_aniso_U_13
_atom_site_aniso_U_12
C1 0.0212(13) 0.0197(12) 0.0235(13) 0.0060(10) 0.0084(10) 0.0055(11)
C2 0.0224(13) 0.0216(13) 0.0252(13) 0.0060(10) 0.0086(10) 0.0000(11)
C3 0.0287(14) 0.0177(13) 0.0370(15) 0.0069(11) 0.0134(12) 0.0000(12)
C4 0.0283(14) 0.0206(13) 0.0405(15) 0.0110(12) 0.0145(12) 0.0067(12)
C5 0.0358(17) 0.0239(14) 0.072(2) 0.0189(15) 0.0246(16) 0.0139(13)
C6 0.067(3) 0.056(2) 0.129(4) 0.060(3) 0.045(3) 0.026(2)
C7 0.045(2) 0.051(2) 0.151(4) 0.047(3) 0.029(2) 0.027(2)
C8 0.113(4) 0.058(3) 0.095(3) 0.003(2) 0.042(3) 0.043(3)
C9 0.0187(13) 0.0254(13) 0.0360(14) 0.0085(11) 0.0103(11) 0.0048(11)
C10 0.0194(12) 0.0197(12) 0.0253(13) 0.0066(10) 0.0092(10) 0.0030(11)
C11 0.0159(12) 0.0220(13) 0.0321(14) 0.0075(11) 0.0090(11) 0.0008(11)
C12 0.0232(14) 0.0274(14) 0.0432(17) 0.0086(13) 0.0000(12) 0.0010(12)
C13 0.0419(17) 0.0306(15) 0.064(2) 0.0191(14) 0.0381(16) 0.0114(13)
C14 0.0167(12) 0.0211(12) 0.0210(12) 0.0059(10) 0.0059(10) 0.0013(10)
C15 0.0195(13) 0.0225(13) 0.0292(13) 0.0070(11) 0.0111(11) -0.0001(11)
C16 0.0250(13) 0.0213(13) 0.0285(13) 0.0087(11) 0.0114(11) 0.0013(11)
C17 0.0313(15) 0.0218(14) 0.0513(17) 0.0166(13) 0.0169(13) 0.0043(12)
C18 0.054(2) 0.0284(16) 0.063(2) 0.0067(15) 0.0216(17) -0.0052(15)
C19 0.070(2) 0.0439(19) 0.073(2) 0.0294(18) 0.034(2) -0.0053(18)
C20 0.050(2) 0.0310(18) 0.151(4) 0.040(2) 0.036(2) 0.0060(17)
C21 0.0210(13) 0.0213(12) 0.0273(13) 0.0097(11) 0.0084(10) 0.0055(11)
C22 0.0179(12) 0.0234(13) 0.0182(12) 0.0075(10) 0.0057(10) 0.0026(11)
C23 0.0205(12) 0.0155(12) 0.0213(12) 0.0042(10) 0.0077(10) -0.0013(11)
C24 0.0168(12) 0.0203(12) 0.0254(13) 0.0068(10) 0.0083(10) 0.0023(10)
C25 0.0209(13) 0.0254(13) 0.0217(12) 0.0079(10) 0.0100(10) 0.0058(11)
C26 0.0191(13) 0.0286(14) 0.0299(14) 0.0145(11) 0.0047(11) 0.0018(11)
C27 0.0200(13) 0.0280(14) 0.0375(15) 0.0136(12) 0.0091(11) -0.0001(12)
C28 0.0197(14) 0.0399(17) 0.061(2) 0.0240(15) 0.0085(13) 0.0050(13)
C29 0.0252(16) 0.070(2) 0.059(2) 0.0399(19) -0.0017(15) 0.0103(17)
C30 0.0448(19) 0.087(3) 0.0307(17) 0.0266(17) 0.0043(15) 0.007(2)
C31 0.0320(15) 0.0580(19) 0.0314(15) 0.0180(14) 0.0111(13) 0.0113(15)
C32 0.0418(18) 0.061(2) 0.0513(19) 0.0175(16) 0.0275(16) 0.0163(16)
C33 0.0371(19) 0.067(2) 0.098(3) 0.033(2) 0.0203(19) 0.0246(19)
C34 0.0140(12) 0.0211(12) 0.0268(13) 0.0076(10) 0.0071(10) 0.0073(11)
C35 0.0214(13) 0.0265(13) 0.0203(12) 0.0071(10) 0.0065(10) 0.0003(11)
C36 0.0251(13) 0.0352(15) 0.0250(13) 0.0125(12) 0.0097(11) 0.0037(12)
C37 0.0362(16) 0.0470(17) 0.0290(14) 0.0190(13) 0.0144(13) 0.0029(14)
C38 0.0439(18) 0.058(2) 0.0311(15) 0.0274(15) 0.0104(13) 0.0054(16)
C39 0.0310(16) 0.0549(19) 0.0389(17) 0.0282(15) 0.0058(13) 0.0114(15)
C40 0.0239(14) 0.0434(16) 0.0326(15) 0.0196(13) 0.0080(12) 0.0044(13)
C41 0.0329(16) 0.076(2) 0.0503(19) 0.0364(17) 0.0261(15) 0.0223(17)
C42 0.059(2) 0.083(3) 0.050(2) 0.0362(19) 0.0356(17) 0.0136(19)
C43 0.0209(13) 0.0159(12) 0.0294(13) 0.0037(10) 0.0069(11) -0.0012(11)
C44 0.0247(14) 0.0126(12) 0.0266(13) -0.0014(10) 0.0080(11) -0.0055(11)
C45 0.0255(14) 0.0277(14) 0.0274(13) 0.0085(11) 0.0104(11) 0.0086(12)
C46 0.0283(14) 0.0259(14) 0.0306(14) 0.0056(11) 0.0077(12) 0.0090(12)
C47 0.0362(16) 0.0405(16) 0.0273(15) 0.0101(13) 0.0064(12) 0.0209(14)
C48 0.055(2) 0.0506(19) 0.0343(17) 0.0222(15) 0.0192(15) 0.0213(17)
C49 0.0466(18) 0.0441(18) 0.0449(18) 0.0219(15) 0.0229(15) 0.0089(15)
C50 0.0330(15) 0.0345(15) 0.0347(15) 0.0121(13) 0.0141(12) 0.0053(13)
C51 0.0441(18) 0.0350(17) 0.0375(17) 0.0027(13) 0.0035(14) -0.0045(15)
C52 0.059(2) 0.051(2) 0.0353(17) 0.0124(15) 0.0075(15) 0.0240(18)
C53 0.0264(14) 0.0180(12) 0.0262(13) 0.0026(10) 0.0084(11) -0.0015(11)
C54 0.0209(13) 0.0223(13) 0.0483(17) 0.0164(12) 0.0154(12) 0.0065(11)
C55 0.0231(14) 0.0239(14) 0.064(2) 0.0155(14) 0.0204(14) 0.0079(12)
C56 0.0300(16) 0.0263(15) 0.095(3) 0.0240(17) 0.0318(17) 0.0083(13)
C57 0.049(2) 0.0424(19) 0.112(3) 0.048(2) 0.052(2) 0.0191(17)
C58 0.052(2) 0.0504(19) 0.071(2) 0.0387(18) 0.0378(18) 0.0191(17)
C59 0.0350(16) 0.0343(16) 0.0512(18) 0.0207(14) 0.0203(14) 0.0077(13)
C60 0.0332(17) 0.0352(17) 0.059(2) -0.0026(15) 0.0112(15) -0.0059(14)
C61 0.049(2) 0.0348(19) 0.144(4) 0.026(2) 0.046(2) -0.0054(17)
C62 0.0406(19) 0.052(2) 0.079(3) 0.0179(19) 0.0301(18) 0.0087(17)
C63 0.047(3) 0.148(5) 0.114(4) 0.054(4) 0.004(3) -0.028(3)
C64 0.042(2) 0.137(5) 0.095(3) 0.039(3) 0.006(2) 0.013(3)
C65 0.050(2) 0.103(3) 0.088(3) 0.051(3) -0.013(2) -0.018(2)
Ca1 0.0236(3) 0.0241(3) 0.0242(3) 0.0071(2) 0.0067(2) 0.0025(2)
N1 0.0172(10) 0.0300(12) 0.0275(11) 0.0133(9) 0.0056(9) 0.0042(9)
N2 0.0185(10) 0.0261(11) 0.0217(10) 0.0098(9) 0.0070(8) 0.0020(9)
N3 0.0253(12) 0.0259(11) 0.0256(11) 0.0062(9) 0.0083(9) 0.0005(10)
N4 0.0233(12) 0.0234(11) 0.0349(12) 0.0107(9) 0.0111(10) 0.0014(10)
O1 0.0168(9) 0.0165(9) 0.0427(10) 0.0071(8) 0.0091(8) 0.0010(8)
O2 0.0282(11) 0.0533(14) 0.0629(15) 0.0204(11) 0.0045(10) -0.0032(10)

loop_
_atom_type_symbol
_atom_type_description
_atom_type_scat_dispersion_real
_atom_type_scat_dispersion_imag
_atom_type_scat_source
C C 0.0033 0.0016 'International Tables Vol C Tables 4.2.6.8 and 6.1.1.4'
H H 0.0000 0.0000 'International Tables Vol C Tables 4.2.6.8 and 6.1.1.4'
Ca Ca 0.2262 0.3064 'International Tables Vol C Tables 4.2.6.8 and 6.1.1.4'
N N 0.0061 0.0033 'International Tables Vol C Tables 4.2.6.8 and 6.1.1.4'
O O 0.0106 0.0060 'International Tables Vol C Tables 4.2.6.8 and 6.1.1.4'

loop_
_geom_angle_atom_site_label_1
_geom_angle_atom_site_label_2
_geom_angle_atom_site_label_3
_geom_angle
_geom_angle_site_symmetry_1
_geom_angle_site_symmetry_3
_geom_angle_publ_flag
O1 C1 C10 123.1(2) . . ?
O1 C1 C2 113.6(2) . . ?
C10 C1 C2 123.4(2) . . ?
C3 C2 C1 117.0(2) . . ?
C3 C2 C43 125.0(2) . . ?
C1 C2 C43 117.7(2) . . ?
C2 C3 C4 122.2(2) . . ?
C2 C3 H3 118.9 . . ?
C4 C3 H3 118.9 . . ?
C9 C4 C3 117.6(2) . . ?
C9 C4 C5 122.1(2) . . ?
C3 C4 C5 120.2(2) . . ?
C8 C5 C7 110.3(3) . . ?
C8 C5 C4 109.6(3) . . ?
C7 C5 C4 112.8(2) . . ?
C8 C5 C6 108.7(3) . . ?
C7 C5 C6 105.8(3) . . ?
C4 C5 C6 109.6(2) . . ?
C5 C6 H6A 109.5 . . ?
C5 C6 H6B 109.5 . . ?
H6A C6 H6B 109.5 . . ?
C5 C6 H6C 109.5 . . ?
H6A C6 H6C 109.5 . . ?
H6B C6 H6C 109.5 . . ?
C5 C7 H7A 109.5 . . ?
C5 C7 H7B 109.5 . . ?
H7A C7 H7B 109.5 . . ?
C5 C7 H7C 109.5 . . ?
H7A C7 H7C 109.5 . . ?
H7B C7 H7C 109.5 . . ?
C5 C8 H8A 109.5 . . ?
C5 C8 H8B 109.5 . . ?
H8A C8 H8B 109.5 . . ?
C5 C8 H8C 109.5 . . ?
H8A C8 H8C 109.5 . . ?
H8B C8 H8C 109.5 . . ?
C10 C9 C4 122.9(2) . . ?
C10 C9 H9 118.5 . . ?
C4 C9 H9 118.5 . . ?
C9 C10 C1 116.7(2) . . ?
C9 C10 C11 121.9(2) . . ?
C1 C10 C11 121.3(2) . . ?
C14 C11 C13 109.2(2) . . ?
C14 C11 C10 110.58(18) . . ?
C13 C11 C10 108.6(2) . . ?
C14 C11 C12 108.9(2) . . ?
C13 C11 C12 109.8(2) . . ?
C10 C11 C12 109.8(2) . . ?
C11 C12 H12A 109.5 . . ?
C11 C12 H12B 109.5 . . ?
H12A C12 H12B 109.5 . . ?
C11 C12 H12C 109.5 . . ?
H12A C12 H12C 109.5 . . ?
H12B C12 H12C 109.5 . . ?
C11 C13 H13A 109.5 . . ?
C11 C13 H13B 109.5 . . ?
H13A C13 H13B 109.5 . . ?
C11 C13 H13C 109.5 . . ?
H13A C13 H13C 109.5 . . ?
H13B C13 H13C 109.5 . . ?
C15 C14 C23 115.9(2) . . ?
C15 C14 C11 121.7(2) . . ?
C23 C14 C11 122.4(2) . . ?
C16 C15 C14 123.4(2) . . ?
C16 C15 H15 118.3 . . ?
C14 C15 H15 118.3 . . ?
C15 C16 C21 117.6(2) . . ?
C15 C16 C17 119.8(2) . . ?
C21 C16 C17 122.6(2) . . ?
C20 C17 C16 112.3(2) . . ?
C20 C17 C19 110.8(3) . . ?
C16 C17 C19 109.2(2) . . ?
C20 C17 C18 109.0(3) . . ?
C16 C17 C18 108.4(2) . . ?
C19 C17 C18 107.0(2) . . ?
C17 C18 H18A 109.5 . . ?
C17 C18 H18B 109.5 . . ?
H18A C18 H18B 109.5 . . ?
C17 C18 H18C 109.5 . . ?
H18A C18 H18C 109.5 . . ?
H18B C18 H18C 109.5 . . ?
C17 C19 H19A 109.5 . . ?
C17 C19 H19B 109.5 . . ?
H19A C19 H19B 109.5 . . ?
C17 C19 H19C 109.5 . . ?
H19A C19 H19C 109.5 . . ?
H19B C19 H19C 109.5 . . ?
C17 C20 H20A 109.5 . . ?
C17 C20 H20B 109.5 . . ?
H20A C20 H20B 109.5 . . ?
C17 C20 H20C 109.5 . . ?
H20A C20 H20C 109.5 . . ?
H20B C20 H20C 109.5 . . ?
C22 C21 C16 121.9(2) . . ?
C22 C21 H21 119.0 . . ?
C16 C21 H21 119.0 . . ?
C21 C22 C23 117.1(2) . . ?
C21 C22 C24 125.6(2) . . ?
C23 C22 C24 117.31(19) . . ?
O1 C23 C14 122.1(2) . . ?
O1 C23 C22 113.94(19) . . ?
C14 C23 C22 123.9(2) . . ?
C25 C24 C34 125.5(2) . . ?
C25 C24 C22 120.61(19) . . ?
C34 C24 C22 113.9(2) . . ?
N1 C25 C24 126.2(2) . . ?
N1 C25 Ca1 46.30(12) . . ?
C24 C25 Ca1 86.09(14) . . ?
N1 C25 H25 109.3 . . ?
C24 C25 H25 109.3 . . ?
Ca1 C25 H25 109.3 . . ?
C31 C26 C27 119.9(2) . . ?
C31 C26 N1 121.4(2) . . ?
C27 C26 N1 118.6(2) . . ?
C26 C27 C28 119.3(2) . . ?
C26 C27 C32 119.2(2) . . ?
C28 C27 C32 121.5(2) . . ?
C29 C28 C27 119.2(3) . . ?
C29 C28 C33 120.5(3) . . ?
C27 C28 C33 120.2(3) . . ?
C30 C29 C28 121.1(3) . . ?
C30 C29 H29 119.5 . . ?
C28 C29 H29 119.5 . . ?
C29 C30 C31 120.5(3) . . ?
C29 C30 H30 119.8 . . ?
C31 C30 H30 119.8 . . ?
C30 C31 C26 120.0(3) . . ?
C30 C31 H31 120.0 . . ?
C26 C31 H31 120.0 . . ?
C27 C32 H32A 109.5 . . ?
C27 C32 H32B 109.5 . . ?
H32A C32 H32B 109.5 . . ?
C27 C32 H32C 109.5 . . ?
H32A C32 H32C 109.5 . . ?
H32B C32 H32C 109.5 . . ?
C28 C33 H33A 109.5 . . ?
C28 C33 H33B 109.5 . . ?
H33A C33 H33B 109.5 . . ?
C28 C33 H33C 109.5 . . ?
H33A C33 H33C 109.5 . . ?
H33B C33 H33C 109.5 . . ?
N2 C34 C24 127.8(2) . . ?
N2 C34 Ca1 46.18(11) . . ?
C24 C34 Ca1 87.77(14) . . ?
N2 C34 H34 108.8 . . ?
C24 C34 H34 108.8 . . ?
Ca1 C34 H34 108.8 . . ?
C40 C35 C36 120.1(2) . . ?
C40 C35 N2 122.3(2) . . ?
C36 C35 N2 117.5(2) . . ?
C37 C36 C35 118.9(3) . . ?
C37 C36 C41 120.5(2) . . ?
C35 C36 C41 120.6(2) . . ?
C38 C37 C36 119.7(2) . . ?
C38 C37 C42 120.6(2) . . ?
C36 C37 C42 119.7(3) . . ?
C39 C38 C37 121.0(2) . . ?
C39 C38 H38 119.5 . . ?
C37 C38 H38 119.5 . . ?
C38 C39 C40 119.7(3) . . ?
C38 C39 H39 120.1 . . ?
C40 C39 H39 120.1 . . ?
C35 C40 C39 120.6(2) . . ?
C35 C40 H40 119.7 . . ?
C39 C40 H40 119.7 . . ?
C36 C41 H41A 109.5 . . ?
C36 C41 H41B 109.5 . . ?
H41A C41 H41B 109.5 . . ?
C36 C41 H41C 109.5 . . ?
H41A C41 H41C 109.5 . . ?
H41B C41 H41C 109.5 . . ?
C37 C42 H42A 109.5 . . ?
C37 C42 H42B 109.5 . . ?
H42A C42 H42B 109.5 . . ?
C37 C42 H42C 109.5 . . ?
H42A C42 H42C 109.5 . . ?
H42B C42 H42C 109.5 . . ?
C53 C43 C44 125.1(2) . . ?
C53 C43 C2 121.1(2) . . ?
C44 C43 C2 113.40(19) . . ?
C53 C43 Ca1 70.46(14) . . ?
C44 C43 Ca1 67.70(14) . . ?
C2 C43 Ca1 146.93(16) . . ?
N3 C44 C43 129.2(2) . . ?
N3 C44 Ca1 49.60(12) . . ?
C43 C44 Ca1 86.17(14) . . ?
N3 C44 H44 108.7 . . ?
C43 C44 H44 108.7 . . ?
Ca1 C44 H44 108.7 . . ?
C50 C45 C46 120.6(2) . . ?
C50 C45 N3 120.0(2) . . ?
C46 C45 N3 119.4(2) . . ?
C45 C46 C47 119.0(2) . . ?
C45 C46 C51 120.0(2) . . ?
C47 C46 C51 121.0(2) . . ?
C48 C47 C46 118.8(3) . . ?
C48 C47 C52 120.2(3) . . ?
C46 C47 C52 120.9(3) . . ?
C49 C48 C47 121.8(3) . . ?
C49 C48 H48 119.1 . . ?
C47 C48 H48 119.1 . . ?
C50 C49 C48 119.8(3) . . ?
C50 C49 H49 120.1 . . ?
C48 C49 H49 120.1 . . ?
C49 C50 C45 120.0(3) . . ?
C49 C50 H50 120.0 . . ?
C45 C50 H50 120.0 . . ?
C46 C51 H51A 109.5 . . ?
C46 C51 H51B 109.5 . . ?
H51A C51 H51B 109.5 . . ?
C46 C51 H51C 109.5 . . ?
H51A C51 H51C 109.5 . . ?
H51B C51 H51C 109.5 . . ?
C47 C52 H52A 109.5 . . ?
C47 C52 H52B 109.5 . . ?
H52A C52 H52B 109.5 . . ?
C47 C52 H52C 109.5 . . ?
H52A C52 H52C 109.5 . . ?
H52B C52 H52C 109.5 . . ?
N4 C53 C43 125.9(2) . . ?
N4 C53 Ca1 49.81(12) . . ?
C43 C53 Ca1 83.78(15) . . ?
N4 C53 H53 110.8 . . ?
C43 C53 H53 110.8 . . ?
Ca1 C53 H53 110.8 . . ?
C59 C54 C55 121.0(2) . . ?
C59 C54 N4 120.4(2) . . ?
C55 C54 N4 118.6(2) . . ?
C54 C55 C56 118.3(3) . . ?
C54 C55 C60 120.8(2) . . ?
C56 C55 C60 120.8(3) . . ?
C57 C56 C55 119.4(3) . . ?
C57 C56 C61 120.1(3) . . ?
C55 C56 C61 120.5(3) . . ?
C58 C57 C56 121.9(3) . . ?
C58 C57 H57 119.1 . . ?
C56 C57 H57 119.1 . . ?
C57 C58 C59 119.3(3) . . ?
C57 C58 H58 120.3 . . ?
C59 C58 H58 120.3 . . ?
C54 C59 C58 120.1(3) . . ?
C54 C59 H59A 120.0 . . ?
C58 C59 H59A 120.0 . . ?
C55 C60 H60A 109.5 . . ?
C55 C60 H60B 109.5 . . ?
H60A C60 H60B 109.5 . . ?
C55 C60 H60C 109.5 . . ?
H60A C60 H60C 109.5 . . ?
H60B C60 H60C 109.5 . . ?
C56 C61 H61A 109.5 . . ?
C56 C61 H61B 109.5 . . ?
H61A C61 H61B 109.5 . . ?
C56 C61 H61C 109.5 . . ?
H61A C61 H61C 109.5 . . ?
H61B C61 H61C 109.5 . . ?
O2 C62 C63 105.7(3) . . ?
O2 C62 H62A 110.6 . . ?
C63 C62 H62A 110.6 . . ?
O2 C62 H62B 110.6 . . ?
C63 C62 H62B 110.6 . . ?
H62A C62 H62B 108.7 . . ?
C64 C63 C62 104.7(3) . . ?
C64 C63 H63A 110.8 . . ?
C62 C63 H63A 110.8 . . ?
C64 C63 H63B 110.8 . . ?
C62 C63 H63B 110.8 . . ?
H63A C63 H63B 108.9 . . ?
C65 C64 C63 103.9(4) . . ?
C65 C64 H64A 111.0 . . ?
C63 C64 H64A 111.0 . . ?
C65 C64 H64B 111.0 . . ?
C63 C64 H64B 111.0 . . ?
H64A C64 H64B 109.0 . . ?
C64 C65 O2 107.4(3) . . ?
C64 C65 H65B 110.2 . . ?
O2 C65 H65B 110.2 . . ?
C64 C65 H65A 110.2 . . ?
O2 C65 H65A 110.2 . . ?
H65B C65 H65A 108.5 . . ?
N3 Ca1 O2 110.43(8) . . ?
N3 Ca1 N2 123.68(7) . . ?
O2 Ca1 N2 125.85(8) . . ?
N3 Ca1 N4 77.99(7) . . ?
O2 Ca1 N4 96.87(8) . . ?
N2 Ca1 N4 96.05(7) . . ?
N3 Ca1 N1 98.05(7) . . ?
O2 Ca1 N1 94.86(8) . . ?
N2 Ca1 N1 76.83(7) . . ?
N4 Ca1 N1 168.27(7) . . ?
N3 Ca1 C44 24.98(7) . . ?
O2 Ca1 C44 132.17(8) . . ?
N2 Ca1 C44 101.17(7) . . ?
N4 Ca1 C44 67.03(7) . . ?
N1 Ca1 C44 104.85(7) . . ?
N3 Ca1 C53 67.85(7) . . ?
O2 Ca1 C53 121.54(7) . . ?
N2 Ca1 C53 83.59(7) . . ?
N4 Ca1 C53 24.93(6) . . ?
N1 Ca1 C53 143.44(7) . . ?
C44 Ca1 C53 49.11(6) . . ?
N3 Ca1 C34 103.40(7) . . ?
O2 Ca1 C34 142.88(8) . . ?
N2 Ca1 C34 23.62(6) . . ?
N4 Ca1 C34 104.83(7) . . ?
N1 Ca1 C34 65.07(7) . . ?
C44 Ca1 C34 84.48(6) . . ?
C53 Ca1 C34 84.91(7) . . ?
N3 Ca1 C25 87.97(7) . . ?
O2 Ca1 C25 118.11(8) . . ?
N2 Ca1 C25 65.44(7) . . ?
N4 Ca1 C25 145.00(7) . . ?
N1 Ca1 C25 23.30(7) . . ?
C44 Ca1 C25 86.86(6) . . ?
C53 Ca1 C25 120.15(7) . . ?
C34 Ca1 C25 47.33(6) . . ?
N3 Ca1 C43 49.56(7) . . ?
O2 Ca1 C43 139.36(7) . . ?
N2 Ca1 C43 84.47(7) . . ?
N4 Ca1 C43 48.84(6) . . ?
N1 Ca1 C43 120.41(6) . . ?
C44 Ca1 C43 26.13(6) . . ?
C53 Ca1 C43 25.76(6) . . ?
C34 Ca1 C43 75.52(6) . . ?
C25 Ca1 C43 98.05(6) . . ?
C25 N1 C26 116.24(19) . . ?
C25 N1 Ca1 110.40(16) . . ?
C26 N1 Ca1 127.54(15) . . ?
C34 N2 C35 116.54(19) . . ?
C34 N2 Ca1 110.20(14) . . ?
C35 N2 Ca1 123.69(14) . . ?
C44 N3 C45 114.93(19) . . ?
C44 N3 Ca1 105.41(15) . . ?
C45 N3 Ca1 129.99(17) . . ?
C53 N4 C54 115.3(2) . . ?
C53 N4 Ca1 105.27(15) . . ?
C54 N4 Ca1 130.65(16) . . ?
C1 O1 C23 120.07(18) . . ?
C62 O2 C65 108.3(2) . . ?
C62 O2 Ca1 127.10(19) . . ?
C65 O2 Ca1 124.34(19) . . ?

loop_
_geom_bond_atom_site_label_1
_geom_bond_atom_site_label_2
_geom_bond_distance
_geom_bond_site_symmetry_2
_geom_bond_publ_flag
C1 O1 1.370(3) . ?
C1 C10 1.390(3) . ?
C1 C2 1.406(3) . ?
C2 C3 1.380(4) . ?
C2 C43 1.496(3) . ?
C3 C4 1.409(4) . ?
C3 H3 0.9500 . ?
C4 C9 1.390(3) . ?
C4 C5 1.532(4) . ?
C5 C8 1.506(5) . ?
C5 C7 1.526(5) . ?
C5 C6 1.537(4) . ?
C6 H6A 0.9800 . ?
C6 H6B 0.9800 . ?
C6 H6C 0.9800 . ?
C7 H7A 0.9800 . ?
C7 H7B 0.9800 . ?
C7 H7C 0.9800 . ?
C8 H8A 0.9800 . ?
C8 H8B 0.9800 . ?
C8 H8C 0.9800 . ?
C9 C10 1.390(3) . ?
C9 H9 0.9500 . ?
C10 C11 1.534(3) . ?
C11 C14 1.518(3) . ?
C11 C13 1.532(3) . ?
C11 C12 1.547(4) . ?
C12 H12A 0.9800 . ?
C12 H12B 0.9800 . ?
C12 H12C 0.9800 . ?
C13 H13A 0.9800 . ?
C13 H13B 0.9800 . ?
C13 H13C 0.9800 . ?
C14 C15 1.393(3) . ?
C14 C23 1.394(3) . ?
C15 C16 1.391(4) . ?
C15 H15 0.9500 . ?
C16 C21 1.406(3) . ?
C16 C17 1.537(3) . ?
C17 C20 1.485(4) . ?
C17 C19 1.541(4) . ?
C17 C18 1.560(4) . ?
C18 H18A 0.9800 . ?
C18 H18B 0.9800 . ?
C18 H18C 0.9800 . ?
C19 H19A 0.9800 . ?
C19 H19B 0.9800 . ?
C19 H19C 0.9800 . ?
C20 H20A 0.9800 . ?
C20 H20B 0.9800 . ?
C20 H20C 0.9800 . ?
C21 C22 1.390(3) . ?
C21 H21 0.9500 . ?
C22 C23 1.397(3) . ?
C22 C24 1.499(3) . ?
C23 O1 1.373(3) . ?
C24 C25 1.408(3) . ?
C24 C34 1.413(3) . ?
C25 N1 1.328(3) . ?
C25 Ca1 3.147(2) . ?
C25 H25 1.0000 . ?
C26 C31 1.388(4) . ?
C26 C27 1.402(4) . ?
C26 N1 1.430(3) . ?
C27 C28 1.412(4) . ?
C27 C32 1.510(4) . ?
C28 C29 1.385(4) . ?
C28 C33 1.515(4) . ?
C29 C30 1.367(5) . ?
C29 H29 0.9500 . ?
C30 C31 1.385(4) . ?
C30 H30 0.9500 . ?
C31 H31 0.9500 . ?
C32 H32A 0.9800 . ?
C32 H32B 0.9800 . ?
C32 H32C 0.9800 . ?
C33 H33A 0.9800 . ?
C33 H33B 0.9800 . ?
C33 H33C 0.9800 . ?
C34 N2 1.324(3) . ?
C34 Ca1 3.102(3) . ?
C34 H34 1.0000 . ?
C35 C40 1.381(4) . ?
C35 C36 1.414(3) . ?
C35 N2 1.429(3) . ?
C36 C37 1.410(3) . ?
C36 C41 1.498(4) . ?
C37 C38 1.388(4) . ?
C37 C42 1.512(4) . ?
C38 C39 1.384(4) . ?
C38 H38 0.9500 . ?
C39 C40 1.391(4) . ?
C39 H39 0.9500 . ?
C40 H40 0.9500 . ?
C41 H41A 0.9800 . ?
C41 H41B 0.9800 . ?
C41 H41C 0.9800 . ?
C42 H42A 0.9800 . ?
C42 H42B 0.9800 . ?
C42 H42C 0.9800 . ?
C43 C53 1.412(3) . ?
C43 C44 1.425(3) . ?
C43 Ca1 3.229(3) . ?
C44 N3 1.312(3) . ?
C44 Ca1 2.994(3) . ?
C44 H44 1.0000 . ?
C45 C50 1.395(3) . ?
C45 C46 1.406(4) . ?
C45 N3 1.439(3) . ?
C46 C47 1.413(4) . ?
C46 C51 1.502(4) . ?
C47 C48 1.388(4) . ?
C47 C52 1.506(4) . ?
C48 C49 1.386(4) . ?
C48 H48 0.9500 . ?
C49 C50 1.378(4) . ?
C49 H49 0.9500 . ?
C50 H50 0.9500 . ?
C51 H51A 0.9800 . ?
C51 H51B 0.9800 . ?
C51 H51C 0.9800 . ?
C52 H52A 0.9800 . ?
C52 H52B 0.9800 . ?
C52 H52C 0.9800 . ?
C53 N4 1.337(3) . ?
C53 Ca1 3.061(3) . ?
C53 H53 1.0000 . ?
C54 C59 1.391(4) . ?
C54 C55 1.409(4) . ?
C54 N4 1.434(3) . ?
C55 C56 1.413(4) . ?
C55 C60 1.502(4) . ?
C56 C57 1.391(5) . ?
C56 C61 1.510(5) . ?
C57 C58 1.381(5) . ?
C57 H57 0.9500 . ?
C58 C59 1.391(4) . ?
C58 H58 0.9500 . ?
C59 H59A 0.9500 . ?
C60 H60A 0.9800 . ?
C60 H60B 0.9800 . ?
C60 H60C 0.9800 . ?
C61 H61A 0.9800 . ?
C61 H61B 0.9800 . ?
C61 H61C 0.9800 . ?
C62 O2 1.441(4) . ?
C62 C63 1.500(5) . ?
C62 H62A 0.9900 . ?
C62 H62B 0.9900 . ?
C63 C64 1.488(6) . ?
C63 H63A 0.9900 . ?
C63 H63B 0.9900 . ?
C64 C65 1.441(6) . ?
C64 H64A 0.9900 . ?
C64 H64B 0.9900 . ?
C65 O2 1.451(4) . ?
C65 H65B 0.9900 . ?
C65 H65A 0.9900 . ?
Ca1 N3 2.365(2) . ?
Ca1 O2 2.366(2) . ?
Ca1 N2 2.385(2) . ?
Ca1 N4 2.424(2) . ?
Ca1 N1 2.427(2) . ?

loop_
_geom_torsion_atom_site_label_1
_geom_torsion_atom_site_label_2
_geom_torsion_atom_site_label_3
_geom_torsion_atom_site_label_4
_geom_torsion
_geom_torsion_site_symmetry_1
_geom_torsion_site_symmetry_2
_geom_torsion_site_symmetry_3
_geom_torsion_site_symmetry_4
_geom_torsion_publ_flag
O1 C1 C2 C3 -174.9(2) . . . . ?
C10 C1 C2 C3 5.1(3) . . . . ?
O1 C1 C2 C43 10.6(3) . . . . ?
C10 C1 C2 C43 -169.4(2) . . . . ?
C1 C2 C3 C4 -2.0(4) . . . . ?
C43 C2 C3 C4 172.0(2) . . . . ?
C2 C3 C4 C9 -1.7(4) . . . . ?
C2 C3 C4 C5 -179.1(2) . . . . ?
C9 C4 C5 C8 -112.2(3) . . . . ?
C3 C4 C5 C8 65.1(4) . . . . ?
C9 C4 C5 C7 11.1(4) . . . . ?
C3 C4 C5 C7 -171.6(3) . . . . ?
C9 C4 C5 C6 128.6(3) . . . . ?
C3 C4 C5 C6 -54.1(4) . . . . ?
C3 C4 C9 C10 2.7(4) . . . . ?
C5 C4 C9 C10 -179.9(2) . . . . ?
C4 C9 C10 C1 0.1(4) . . . . ?
C4 C9 C10 C11 -178.2(2) . . . . ?
O1 C1 C10 C9 175.9(2) . . . . ?
C2 C1 C10 C9 -4.1(3) . . . . ?
O1 C1 C10 C11 -5.8(3) . . . . ?
C2 C1 C10 C11 174.2(2) . . . . ?
C9 C10 C11 C14 -177.4(2) . . . . ?
C1 C10 C11 C14 4.3(3) . . . . ?
C9 C10 C11 C13 62.8(3) . . . . ?
C1 C10 C11 C13 -115.4(3) . . . . ?
C9 C10 C11 C12 -57.2(3) . . . . ?
C1 C10 C11 C12 124.5(2) . . . . ?
C13 C11 C14 C15 -59.9(3) . . . . ?
C10 C11 C14 C15 -179.3(2) . . . . ?
C12 C11 C14 C15 60.0(3) . . . . ?
C13 C11 C14 C23 120.5(2) . . . . ?
C10 C11 C14 C23 1.0(3) . . . . ?
C12 C11 C14 C23 -119.7(2) . . . . ?
C23 C14 C15 C16 1.1(3) . . . . ?
C11 C14 C15 C16 -178.5(2) . . . . ?
C14 C15 C16 C21 2.1(3) . . . . ?
C14 C15 C16 C17 -179.1(2) . . . . ?
C15 C16 C17 C20 -179.8(3) . . . . ?
C21 C16 C17 C20 -0.9(4) . . . . ?
C15 C16 C17 C19 57.0(3) . . . . ?
C21 C16 C17 C19 -124.2(3) . . . . ?
C15 C16 C17 C18 -59.3(3) . . . . ?
C21 C16 C17 C18 119.6(3) . . . . ?
C15 C16 C21 C22 -2.0(3) . . . . ?
C17 C16 C21 C22 179.1(2) . . . . ?
C16 C21 C22 C23 -1.1(3) . . . . ?
C16 C21 C22 C24 177.0(2) . . . . ?
C15 C14 C23 O1 174.9(2) . . . . ?
C11 C14 C23 O1 -5.5(3) . . . . ?
C15 C14 C23 C22 -4.7(3) . . . . ?
C11 C14 C23 C22 175.0(2) . . . . ?
C21 C22 C23 O1 -174.86(19) . . . . ?
C24 C22 C23 O1 6.9(3) . . . . ?
C21 C22 C23 C14 4.7(3) . . . . ?
C24 C22 C23 C14 -173.6(2) . . . . ?
C21 C22 C24 C25 57.7(3) . . . . ?
C23 C22 C24 C25 -124.1(2) . . . . ?
C21 C22 C24 C34 -121.8(3) . . . . ?
C23 C22 C24 C34 56.4(3) . . . . ?
C34 C24 C25 N1 -14.3(4) . . . . ?
C22 C24 C25 N1 166.3(2) . . . . ?
C34 C24 C25 Ca1 -39.0(2) . . . . ?
C22 C24 C25 Ca1 141.6(2) . . . . ?
C31 C26 C27 C28 -1.1(4) . . . . ?
N1 C26 C27 C28 -179.9(2) . . . . ?
C31 C26 C27 C32 -178.9(3) . . . . ?
N1 C26 C27 C32 2.3(3) . . . . ?
C26 C27 C28 C29 2.3(4) . . . . ?
C32 C27 C28 C29 180.0(3) . . . . ?
C26 C27 C28 C33 -176.3(3) . . . . ?
C32 C27 C28 C33 1.4(4) . . . . ?
C27 C28 C29 C30 -1.8(4) . . . . ?
C33 C28 C29 C30 176.8(3) . . . . ?
C28 C29 C30 C31 0.1(5) . . . . ?
C29 C30 C31 C26 1.0(5) . . . . ?
C27 C26 C31 C30 -0.5(4) . . . . ?
N1 C26 C31 C30 178.2(3) . . . . ?
C25 C24 C34 N2 14.7(4) . . . . ?
C22 C24 C34 N2 -165.8(2) . . . . ?
C25 C24 C34 Ca1 39.6(2) . . . . ?
C22 C24 C34 Ca1 -140.97(17) . . . . ?
C40 C35 C36 C37 -2.0(4) . . . . ?
N2 C35 C36 C37 174.6(2) . . . . ?
C40 C35 C36 C41 177.8(3) . . . . ?
N2 C35 C36 C41 -5.5(4) . . . . ?
C35 C36 C37 C38 1.3(4) . . . . ?
C41 C36 C37 C38 -178.5(3) . . . . ?
C35 C36 C37 C42 -179.1(3) . . . . ?
C41 C36 C37 C42 1.1(4) . . . . ?
C36 C37 C38 C39 0.0(5) . . . . ?
C42 C37 C38 C39 -179.6(3) . . . . ?
C37 C38 C39 C40 -0.6(5) . . . . ?
C36 C35 C40 C39 1.4(4) . . . . ?
N2 C35 C40 C39 -175.0(2) . . . . ?
C38 C39 C40 C35 -0.1(4) . . . . ?
C3 C2 C43 C53 56.7(3) . . . . ?
C1 C2 C43 C53 -129.3(2) . . . . ?
C3 C2 C43 C44 -116.4(3) . . . . ?
C1 C2 C43 C44 57.6(3) . . . . ?
C3 C2 C43 Ca1 158.9(2) . . . . ?
C1 C2 C43 Ca1 -27.0(4) . . . . ?
C53 C43 C44 N3 16.3(4) . . . . ?
C2 C43 C44 N3 -170.9(2) . . . . ?
Ca1 C43 C44 N3 -26.9(2) . . . . ?
C53 C43 C44 Ca1 43.2(2) . . . . ?
C2 C43 C44 Ca1 -144.04(18) . . . . ?
C50 C45 C46 C47 2.4(4) . . . . ?
N3 C45 C46 C47 -176.7(2) . . . . ?
C50 C45 C46 C51 179.6(3) . . . . ?
N3 C45 C46 C51 0.6(4) . . . . ?
C45 C46 C47 C48 -2.7(4) . . . . ?
C51 C46 C47 C48 -180.0(3) . . . . ?
C45 C46 C47 C52 174.0(3) . . . . ?
C51 C46 C47 C52 -3.3(4) . . . . ?
C46 C47 C48 C49 0.8(4) . . . . ?
C52 C47 C48 C49 -176.0(3) . . . . ?
C47 C48 C49 C50 1.7(5) . . . . ?
C48 C49 C50 C45 -2.1(4) . . . . ?
C46 C45 C50 C49 0.1(4) . . . . ?
N3 C45 C50 C49 179.1(3) . . . . ?
C44 C43 C53 N4 -13.9(4) . . . . ?
C2 C43 C53 N4 173.8(2) . . . . ?
Ca1 C43 C53 N4 28.2(2) . . . . ?
C44 C43 C53 Ca1 -42.2(2) . . . . ?
C2 C43 C53 Ca1 145.5(2) . . . . ?
C59 C54 C55 C56 -2.2(4) . . . . ?
N4 C54 C55 C56 178.1(2) . . . . ?
C59 C54 C55 C60 179.2(3) . . . . ?
N4 C54 C55 C60 -0.4(4) . . . . ?
C54 C55 C56 C57 0.6(4) . . . . ?
C60 C55 C56 C57 179.2(3) . . . . ?
C54 C55 C56 C61 -178.4(3) . . . . ?
C60 C55 C56 C61 0.2(4) . . . . ?
C55 C56 C57 C58 1.4(5) . . . . ?
C61 C56 C57 C58 -179.5(3) . . . . ?
C56 C57 C58 C59 -1.9(5) . . . . ?
C55 C54 C59 C58 1.8(4) . . . . ?
N4 C54 C59 C58 -178.6(3) . . . . ?
C57 C58 C59 C54 0.3(4) . . . . ?
O2 C62 C63 C64 -22.1(5) . . . . ?
C62 C63 C64 C65 31.3(6) . . . . ?
C63 C64 C65 O2 -29.0(6) . . . . ?
C43 C44 Ca1 N3 -152.6(2) . . . . ?
N3 C44 Ca1 O2 34.03(18) . . . . ?
C43 C44 Ca1 O2 -118.56(14) . . . . ?
N3 C44 Ca1 N2 -156.13(15) . . . . ?
C43 C44 Ca1 N2 51.28(14) . . . . ?
N3 C44 Ca1 N4 111.99(16) . . . . ?
C43 C44 Ca1 N4 -40.61(13) . . . . ?
N3 C44 Ca1 N1 -76.96(16) . . . . ?
C43 C44 Ca1 N1 130.44(13) . . . . ?
N3 C44 Ca1 C53 132.63(17) . . . . ?
C43 C44 Ca1 C53 -19.97(12) . . . . ?
N3 C44 Ca1 C34 -139.34(15) . . . . ?
C43 C44 Ca1 C34 68.06(13) . . . . ?
N3 C44 Ca1 C25 -91.92(15) . . . . ?
C43 C44 Ca1 C25 115.48(13) . . . . ?
N3 C44 Ca1 C43 152.6(2) . . . . ?
N4 C53 Ca1 N3 -110.05(17) . . . . ?
C43 C53 Ca1 N3 39.85(14) . . . . ?
N4 C53 Ca1 O2 -8.96(18) . . . . ?
C43 C53 Ca1 O2 140.94(14) . . . . ?
N4 C53 Ca1 N2 119.54(16) . . . . ?
C43 C53 Ca1 N2 -90.56(14) . . . . ?
C43 C53 Ca1 N4 149.9(2) . . . . ?
N4 C53 Ca1 N1 177.10(15) . . . . ?
C43 C53 Ca1 N1 -33.0(2) . . . . ?
N4 C53 Ca1 C44 -129.66(18) . . . . ?
C43 C53 Ca1 C44 20.25(12) . . . . ?
N4 C53 Ca1 C34 143.24(16) . . . . ?
C43 C53 Ca1 C34 -66.85(14) . . . . ?
N4 C53 Ca1 C25 176.25(14) . . . . ?
C43 C53 Ca1 C25 -33.84(16) . . . . ?
N4 C53 Ca1 C43 -149.9(2) . . . . ?
N2 C34 Ca1 N3 -151.42(16) . . . . ?
C24 C34 Ca1 N3 56.00(15) . . . . ?
N2 C34 Ca1 O2 53.2(2) . . . . ?
C24 C34 Ca1 O2 -99.42(16) . . . . ?
C24 C34 Ca1 N2 -152.6(2) . . . . ?
N2 C34 Ca1 N4 -70.53(17) . . . . ?
C24 C34 Ca1 N4 136.89(14) . . . . ?
N2 C34 Ca1 N1 115.82(17) . . . . ?
C24 C34 Ca1 N1 -36.76(14) . . . . ?
N2 C34 Ca1 C44 -134.99(16) . . . . ?
C24 C34 Ca1 C44 72.43(15) . . . . ?
N2 C34 Ca1 C53 -85.65(16) . . . . ?
C24 C34 Ca1 C53 121.77(15) . . . . ?
N2 C34 Ca1 C25 134.19(18) . . . . ?
C24 C34 Ca1 C25 -18.39(13) . . . . ?
N2 C34 Ca1 C43 -110.03(16) . . . . ?
C24 C34 Ca1 C43 97.39(14) . . . . ?
N1 C25 Ca1 N3 115.90(16) . . . . ?
C24 C25 Ca1 N3 -91.88(14) . . . . ?
N1 C25 Ca1 O2 3.75(18) . . . . ?
C24 C25 Ca1 O2 155.97(13) . . . . ?
N1 C25 Ca1 N2 -115.32(17) . . . . ?
C24 C25 Ca1 N2 36.90(13) . . . . ?
N1 C25 Ca1 N4 -178.53(16) . . . . ?
C24 C25 Ca1 N4 -26.31(19) . . . . ?
C24 C25 Ca1 N1 152.2(2) . . . . ?
N1 C25 Ca1 C44 140.89(16) . . . . ?
C24 C25 Ca1 C44 -66.89(14) . . . . ?
N1 C25 Ca1 C53 178.72(15) . . . . ?
C24 C25 Ca1 C53 -29.06(15) . . . . ?
N1 C25 Ca1 C34 -133.73(18) . . . . ?
C24 C25 Ca1 C34 18.49(12) . . . . ?
N1 C25 Ca1 C43 164.56(16) . . . . ?
C24 C25 Ca1 C43 -43.22(14) . . . . ?
C53 C43 Ca1 N3 -128.75(16) . . . . ?
C44 C43 Ca1 N3 14.80(12) . . . . ?
C2 C43 Ca1 N3 113.8(3) . . . . ?
C53 C43 Ca1 O2 -55.53(18) . . . . ?
C44 C43 Ca1 O2 88.02(16) . . . . ?
C2 C43 Ca1 O2 -173.0(2) . . . . ?
C53 C43 Ca1 N2 86.71(14) . . . . ?
C44 C43 Ca1 N2 -129.74(13) . . . . ?
C2 C43 Ca1 N2 -30.7(3) . . . . ?
C53 C43 Ca1 N4 -16.30(13) . . . . ?
C44 C43 Ca1 N4 127.25(16) . . . . ?
C2 C43 Ca1 N4 -133.7(3) . . . . ?
C53 C43 Ca1 N1 157.91(13) . . . . ?
C44 C43 Ca1 N1 -58.54(15) . . . . ?
C2 C43 Ca1 N1 40.5(3) . . . . ?
C53 C43 Ca1 C44 -143.6(2) . . . . ?
C2 C43 Ca1 C44 99.0(3) . . . . ?
C44 C43 Ca1 C53 143.6(2) . . . . ?
C2 C43 Ca1 C53 -117.4(3) . . . . ?
C53 C43 Ca1 C34 108.93(14) . . . . ?
C44 C43 Ca1 C34 -107.52(13) . . . . ?
C2 C43 Ca1 C34 -8.5(3) . . . . ?
C53 C43 Ca1 C25 150.90(14) . . . . ?
C44 C43 Ca1 C25 -65.55(13) . . . . ?
C2 C43 Ca1 C25 33.5(3) . . . . ?
C24 C25 N1 C26 169.6(2) . . . . ?
Ca1 C25 N1 C26 -155.2(3) . . . . ?
C24 C25 N1 Ca1 -35.2(3) . . . . ?
C31 C26 N1 C25 70.4(3) . . . . ?
C27 C26 N1 C25 -110.9(2) . . . . ?
C31 C26 N1 Ca1 -80.0(3) . . . . ?
C27 C26 N1 Ca1 98.8(2) . . . . ?
N3 Ca1 N1 C25 -65.22(16) . . . . ?
O2 Ca1 N1 C25 -176.68(16) . . . . ?
N2 Ca1 N1 C25 57.61(16) . . . . ?
N4 Ca1 N1 C25 4.2(4) . . . . ?
C44 Ca1 N1 C25 -40.66(17) . . . . ?
C53 Ca1 N1 C25 -1.9(2) . . . . ?
C34 Ca1 N1 C25 35.87(15) . . . . ?
C43 Ca1 N1 C25 -17.79(18) . . . . ?
N3 Ca1 N1 C26 86.50(19) . . . . ?
O2 Ca1 N1 C26 -24.96(19) . . . . ?
N2 Ca1 N1 C26 -150.67(19) . . . . ?
N4 Ca1 N1 C26 155.9(3) . . . . ?
C44 Ca1 N1 C26 111.06(18) . . . . ?
C53 Ca1 N1 C26 149.85(17) . . . . ?
C34 Ca1 N1 C26 -172.4(2) . . . . ?
C25 Ca1 N1 C26 151.7(3) . . . . ?
C43 Ca1 N1 C26 133.93(18) . . . . ?
C24 C34 N2 C35 -176.8(2) . . . . ?
Ca1 C34 N2 C35 147.6(3) . . . . ?
C24 C34 N2 Ca1 35.6(3) . . . . ?
C40 C35 N2 C34 -44.9(3) . . . . ?
C36 C35 N2 C34 138.5(2) . . . . ?
C40 C35 N2 Ca1 97.9(2) . . . . ?
C36 C35 N2 Ca1 -78.6(3) . . . . ?
N3 Ca1 N2 C34 34.00(18) . . . . ?
O2 Ca1 N2 C34 -143.43(15) . . . . ?
N4 Ca1 N2 C34 113.58(16) . . . . ?
N1 Ca1 N2 C34 -56.97(16) . . . . ?
C44 Ca1 N2 C34 45.85(16) . . . . ?
C53 Ca1 N2 C34 91.94(16) . . . . ?
C25 Ca1 N2 C34 -35.43(15) . . . . ?
C43 Ca1 N2 C34 66.05(16) . . . . ?
N3 Ca1 N2 C35 -110.84(18) . . . . ?
O2 Ca1 N2 C35 71.7(2) . . . . ?
N4 Ca1 N2 C35 -31.26(19) . . . . ?
N1 Ca1 N2 C35 158.19(19) . . . . ?
C44 Ca1 N2 C35 -98.99(18) . . . . ?
C53 Ca1 N2 C35 -52.90(18) . . . . ?
C34 Ca1 N2 C35 -144.8(3) . . . . ?
C25 Ca1 N2 C35 179.7(2) . . . . ?
C43 Ca1 N2 C35 -78.79(18) . . . . ?
C43 C44 N3 C45 -174.0(2) . . . . ?
Ca1 C44 N3 C45 149.7(2) . . . . ?
C43 C44 N3 Ca1 36.3(3) . . . . ?
C50 C45 N3 C44 -56.9(3) . . . . ?
C46 C45 N3 C44 122.1(3) . . . . ?
C50 C45 N3 Ca1 83.6(3) . . . . ?
C46 C45 N3 Ca1 -97.3(3) . . . . ?
O2 Ca1 N3 C44 -153.73(14) . . . . ?
N2 Ca1 N3 C44 28.50(17) . . . . ?
N4 Ca1 N3 C44 -60.79(15) . . . . ?
N1 Ca1 N3 C44 108.00(15) . . . . ?
C53 Ca1 N3 C44 -36.91(14) . . . . ?
C34 Ca1 N3 C44 41.81(16) . . . . ?
C25 Ca1 N3 C44 86.94(15) . . . . ?
C43 Ca1 N3 C44 -15.44(13) . . . . ?
O2 Ca1 N3 C45 63.0(2) . . . . ?
N2 Ca1 N3 C45 -114.80(19) . . . . ?
N4 Ca1 N3 C45 155.9(2) . . . . ?
N1 Ca1 N3 C45 -35.3(2) . . . . ?
C44 Ca1 N3 C45 -143.3(3) . . . . ?
C53 Ca1 N3 C45 179.8(2) . . . . ?
C34 Ca1 N3 C45 -101.49(19) . . . . ?
C25 Ca1 N3 C45 -56.37(19) . . . . ?
C43 Ca1 N3 C45 -158.7(2) . . . . ?
C43 C53 N4 C54 170.9(2) . . . . ?
Ca1 C53 N4 C54 -151.1(2) . . . . ?
C43 C53 N4 Ca1 -38.0(3) . . . . ?
C59 C54 N4 C53 58.8(3) . . . . ?
C55 C54 N4 C53 -121.6(3) . . . . ?
C59 C54 N4 Ca1 -83.3(3) . . . . ?
C55 C54 N4 Ca1 96.3(3) . . . . ?
N3 Ca1 N4 C53 62.81(16) . . . . ?
O2 Ca1 N4 C53 172.31(16) . . . . ?
N2 Ca1 N4 C53 -60.39(16) . . . . ?
N1 Ca1 N4 C53 -8.5(4) . . . . ?
C44 Ca1 N4 C53 39.21(15) . . . . ?
C34 Ca1 N4 C53 -38.07(16) . . . . ?
C25 Ca1 N4 C53 -5.7(2) . . . . ?
C43 Ca1 N4 C53 16.83(14) . . . . ?
N3 Ca1 N4 C54 -152.4(2) . . . . ?
O2 Ca1 N4 C54 -42.9(2) . . . . ?
N2 Ca1 N4 C54 84.4(2) . . . . ?
N1 Ca1 N4 C54 136.3(3) . . . . ?
C44 Ca1 N4 C54 -176.0(2) . . . . ?
C53 Ca1 N4 C54 144.8(3) . . . . ?
C34 Ca1 N4 C54 106.7(2) . . . . ?
C25 Ca1 N4 C54 139.15(19) . . . . ?
C43 Ca1 N4 C54 161.6(2) . . . . ?
C10 C1 O1 C23 1.3(3) . . . . ?
C2 C1 O1 C23 -178.68(19) . . . . ?
C14 C23 O1 C1 4.4(3) . . . . ?
C22 C23 O1 C1 -176.00(19) . . . . ?
C63 C62 O2 C65 4.5(4) . . . . ?
C63 C62 O2 Ca1 -170.3(3) . . . . ?
C64 C65 O2 C62 15.5(5) . . . . ?
C64 C65 O2 Ca1 -169.4(3) . . . . ?
N3 Ca1 O2 C62 121.6(2) . . . . ?
N2 Ca1 O2 C62 -60.7(3) . . . . ?
N4 Ca1 O2 C62 41.9(2) . . . . ?
N1 Ca1 O2 C62 -138.0(2) . . . . ?
C44 Ca1 O2 C62 106.9(2) . . . . ?
C53 Ca1 O2 C62 45.6(3) . . . . ?
C34 Ca1 O2 C62 -84.0(3) . . . . ?
C25 Ca1 O2 C62 -139.5(2) . . . . ?
C43 Ca1 O2 C62 70.5(3) . . . . ?
N3 Ca1 O2 C65 -52.5(3) . . . . ?
N2 Ca1 O2 C65 125.2(3) . . . . ?
N4 Ca1 O2 C65 -132.2(3) . . . . ?
N1 Ca1 O2 C65 48.0(3) . . . . ?
C44 Ca1 O2 C65 -67.1(3) . . . . ?
C53 Ca1 O2 C65 -128.4(3) . . . . ?
C34 Ca1 O2 C65 101.9(3) . . . . ?
C25 Ca1 O2 C65 46.5(3) . . . . ?
C43 Ca1 O2 C65 -103.5(3) . . . . ?
